data_1539815
loop_
_publ_author_name
'Donika, F.G.'
'Radautsan, S.I.'
'Mustya, I.G.'
'Kiosse, G.A.'
'Semiletov, S.A.'
'Donika, T.V.'

_publ_section_title
;
 Crystal structure of the double-pack polytype Zn In2 S4 (II)a, and more
 careful determination of the structure of the triple-pack polytype Zn In2
 S4 (III)a
;
_journal_name_full 'Soviet Physics, Crystallography (= Kristallografiya)'
_journal_page_first 698
_journal_page_last 700
_journal_volume 15
_journal_year 1971
_chemical_formula_sum 'In2 S5 Zn2'
_chemical_name_systematic 'In2 Zn2 S5'
_space_group_IT_number 160
_symmetry_space_group_name_Hall 'R 3 -2"'
_symmetry_space_group_name_H-M 'R 3 m :H'
_cell_angle_alpha 90
_cell_angle_beta 90
_cell_angle_gamma 120
_cell_formula_units_Z 3
_cell_length_a 3.85
_cell_length_b 3.85
_cell_length_c 46.27
_cell_volume 593.952
_citation_journal_id_ASTM SPHCA6
_cod_data_source_file Donika_SPHCA6_1971_1321.cif
_cod_data_source_block In2S5Zn2
_cod_original_cell_volume 593.9523
_cod_database_code 1539815

loop_
_symmetry_equiv_pos_as_xyz
x,y,z
-y,x-y,z
-x+y,-x,z
-y,-x,z
x,x-y,z
-x+y,y,z
x+2/3,y+1/3,z+1/3
-y+2/3,x-y+1/3,z+1/3
-x+y+2/3,-x+1/3,z+1/3
-y+2/3,-x+1/3,z+1/3
x+2/3,x-y+1/3,z+1/3
-x+y+2/3,y+1/3,z+1/3
x+1/3,y+2/3,z+2/3
-y+1/3,x-y+2/3,z+2/3
-x+y+1/3,-x+2/3,z+2/3
-y+1/3,-x+2/3,z+2/3
x+1/3,x-y+2/3,z+2/3
-x+y+1/3,y+2/3,z+2/3

loop_
_atom_site_label
_atom_site_type_symbol
_atom_site_fract_x
_atom_site_fract_y
_atom_site_fract_z
_atom_site_occupancy
_atom_site_U_iso_or_equiv
S3 S-2 0 0 0.607 1 0.0
S2 S-2 0 0 0.469 1 0.0
S4 S-2 0 0 0.744 1 0.0
S1 S-2 0 0 0.005 1 0.0
S5 S-2 0 0 0.868 1 0.0
In1 In+3 0 0 0.106 1 0.0
In2 In+3 0 0 0.921 1 0.0
Zn1 Zn+2 0 0 0.691 1 0.0
Zn2 Zn+2 0 0 0.521 1 0.0
